data_7701419
loop_
_publ_author_name
'Tabe, Hiroyasu'
'Matsushima, Masaaki'
'Tanaka, Rika'
'Yamada, Yusuke'

_publ_section_title
;
 Creation and stabilisation of tuneable open metal sites in
 thiocyanato-bridged heterometallic coordination polymers to be used as
 heterogeneous catalysts
;
_journal_name_full 'Dalton Transactions'
_journal_paper_doi 10.1039/C9DT03679B
_journal_year 2019
_chemical_formula_moiety 'C6 Mn N6 Pt S6'
_chemical_formula_sum 'C6 Mn N6 Pt S6'
_chemical_formula_weight 598.51
_chemical_name_common 'Manganese Hexathiocyanatoplatinate (IV)'
_chemical_name_systematic {Mn[Pt(SCN)6]}n
_space_group_crystal_system triclinic
_space_group_IT_number 2
_space_group_name_Hall '-P 1'
_space_group_name_H-M_alt 'P -1'
_symmetry_space_group_name_Hall '-P 1'
_symmetry_space_group_name_H-M 'P -1'
_audit_creation_date 2018-3-19
_audit_creation_method 'generated by ACTA instruction via SHELXL-2014/7'
_audit_update_record
;
2019-08-28 deposited with the CCDC.    2019-10-22 downloaded from the CCDC.
;
_cell_angle_alpha 76.040(12)
_cell_angle_beta 72.399(11)
_cell_angle_gamma 66.785(10)
_cell_formula_units_Z 1
_cell_length_a 6.9591(5)
_cell_length_b 7.2934(6)
_cell_length_c 9.0676(9)
_cell_measurement_reflns_used 1781
_cell_measurement_temperature 150(2)
_cell_measurement_theta_max 27.4619
_cell_measurement_theta_min 2.3797
_cell_volume 399.23(7)
_computing_cell_refinement 'CrystalClear (Rigaku Inc., 2008)'
_computing_data_collection 'CrystalClear (Rigaku Inc., 2008)'
_computing_data_reduction 'CrystalClear (Rigaku Inc., 2008)'
_computing_molecular_graphics 'Ortep for Windows (Farrugia, 2012)'
_computing_publication_material 'WinGX publication routines (Farrugia, 2012)'
_computing_structure_refinement 'SHELXL-2014 (Sheldrick, 2014)'
_computing_structure_solution SIR97
_diffrn_ambient_temperature 150(2)
_diffrn_detector_area_resol_mean 7.32
_diffrn_measured_fraction_theta_full 0.990
_diffrn_measured_fraction_theta_max 0.969
_diffrn_measurement_details
;
scan:
    Number of images: 360
               Slice: -80.0000 - 100.0000
         Image width: 0.5000
            Exp time: 4.0000
       Rotation axis: Phi
               Omega: 0.0000
                 Chi: 0.0000
                 Phi: 0.0000
                 XTD: 35.1184
              2theta: 10.0253
scan:
    Number of images: 100
               Slice: -30.0000 - 20.0000
         Image width: 0.5000
            Exp time: 4.0000
       Rotation axis: Omega
               Omega: 0.0000
                 Chi: 90.0000
                 Phi: 0.0000
                 XTD: 35.1184
              2theta: 10.0253
scan:
    Number of images: 100
               Slice: -30.0000 - 20.0000
         Image width: 0.5000
            Exp time: 4.0000
       Rotation axis: Omega
               Omega: 0.0000
                 Chi: 90.0000
                 Phi: 90.0000
                 XTD: 35.1184
              2theta: 10.0253
scan:
    Number of images: 100
               Slice: -30.0000 - 20.0000
         Image width: 0.5000
            Exp time: 4.0000
       Rotation axis: Omega
               Omega: 0.0000
                 Chi: 90.0000
                 Phi: 180.0000
                 XTD: 35.1184
              2theta: 10.0253

;
_diffrn_measurement_device 'Mercury CCD (2x2 bin mode)'
_diffrn_measurement_device_details 'AFC7: Eulerian 3-circle'
_diffrn_measurement_device_type 'Rigaku/MSC Mercury CCD'
_diffrn_measurement_method '\w and \f'
_diffrn_radiation_detector CCD
_diffrn_radiation_monochromator 'Graphite Monochromator'
_diffrn_radiation_source 'Rotating Anode'
_diffrn_radiation_type MoK\a
_diffrn_radiation_wavelength 0.71070
_diffrn_reflns_av_R_equivalents 0.0505
_diffrn_reflns_av_unetI/netI 0.0751
_diffrn_reflns_Laue_measured_fraction_full 0.990
_diffrn_reflns_Laue_measured_fraction_max 0.969
_diffrn_reflns_limit_h_max 9
_diffrn_reflns_limit_h_min -9
_diffrn_reflns_limit_k_max 8
_diffrn_reflns_limit_k_min -9
_diffrn_reflns_limit_l_max 11
_diffrn_reflns_limit_l_min -9
_diffrn_reflns_number 3939
_diffrn_reflns_point_group_measured_fraction_full 0.990
_diffrn_reflns_point_group_measured_fraction_max 0.969
_diffrn_reflns_reduction_process 'Lp corrections applied'
_diffrn_reflns_theta_full 25.242
_diffrn_reflns_theta_max 27.462
_diffrn_reflns_theta_min 3.069
_diffrn_source_current 200.0000
_diffrn_source_power 10.0000
_diffrn_source_voltage 50.0000
_exptl_absorpt_coefficient_mu 10.319
_exptl_absorpt_correction_T_max 0.6984
_exptl_absorpt_correction_T_min 0.6323
_exptl_absorpt_correction_type numerical
_exptl_absorpt_process_details 'NUMABS (Rigaku, 1999)'
_exptl_crystal_colour Orange
_exptl_crystal_density_diffrn 2.489
_exptl_crystal_density_method 'not measured'
_exptl_crystal_description Block
_exptl_crystal_F_000 277
_exptl_crystal_preparation 'mounted on the CryoLoop with Palaton oil and placed in N2 stream at 150(2) K'
_exptl_crystal_size_max 0.060
_exptl_crystal_size_mid 0.060
_exptl_crystal_size_min 0.050
_refine_diff_density_max 2.163
_refine_diff_density_min -2.370
_refine_diff_density_rms 0.302
_refine_ls_extinction_method none
_refine_ls_goodness_of_fit_ref 1.077
_refine_ls_hydrogen_treatment undef
_refine_ls_matrix_type full
_refine_ls_number_parameters 94
_refine_ls_number_reflns 1765
_refine_ls_number_restraints 0
_refine_ls_restrained_S_all 1.077
_refine_ls_R_factor_all 0.0457
_refine_ls_R_factor_gt 0.0431
_refine_ls_shift/su_max 0.000
_refine_ls_shift/su_mean 0.000
_refine_ls_structure_factor_coef Fsqd
_refine_ls_weighting_details 'w=1/[\s^2^(Fo^2^)+(0.0134P)^2^+1.6118P] where P=(Fo^2^+2Fc^2^)/3'
_refine_ls_weighting_scheme calc
_refine_ls_wR_factor_gt 0.0675
_refine_ls_wR_factor_ref 0.0693
_reflns_number_gt 1685
_reflns_number_total 1765
_reflns_threshold_expression 'I > 2\s(I)'
_cod_data_source_file c9dt03679b2.cif
_cod_data_source_block Mn[Pt(SCN)6]
_cod_database_code 7701419
_shelx_shelxl_version_number 2014/7
_shelx_space_group_comment
;
The symmetry employed for this shelxl refinement is uniquely defined
by the following loop, which should always be used as a source of
symmetry information in preference to the above space-group names.
They are only intended as comments.
;
_shelx_estimated_absorpt_t_min 0.576
_shelx_estimated_absorpt_t_max 0.626

loop_
_space_group_symop_operation_xyz
'x, y, z'
'-x, -y, -z'

loop_
_atom_site_label
_atom_site_type_symbol
_atom_site_fract_x
_atom_site_fract_y
_atom_site_fract_z
_atom_site_U_iso_or_equiv
_atom_site_adp_type
_atom_site_occupancy
_atom_site_site_symmetry_order
_atom_site_calc_flag
_atom_site_refinement_flags_posn
_atom_site_refinement_flags_occupancy
Pt1 Pt 1.0000 0.0000 1.0000 0.01301(13) Uani 1 2 d S P
S1 S 0.9429(3) -0.1112(2) 0.7959(2) 0.0159(4) Uani 1 1 d . .
C1 C 0.8206(12) 0.0997(11) 0.6875(8) 0.0181(16) Uani 1 1 d . .
N1 N 0.7346(10) 0.2372(9) 0.6089(7) 0.0238(14) Uani 1 1 d . .
S2 S -0.1173(3) 0.3498(2) 0.9023(2) 0.0162(4) Uani 1 1 d . .
C2 C 0.0944(12) 0.3831(10) 0.7675(8) 0.0176(16) Uani 1 1 d . .
N2 N 0.2341(10) 0.4167(8) 0.6733(7) 0.0250(15) Uani 1 1 d . .
S3 S 0.6256(3) 0.0630(3) 0.1068(2) 0.0170(4) Uani 1 1 d . .
C3 C 0.5614(11) 0.2075(10) 0.2452(8) 0.0168(15) Uani 1 1 d . .
N3 N 0.5121(10) 0.3082(9) 0.3403(7) 0.0242(15) Uani 1 1 d . .
Mn1 Mn 0.5000 0.5000 0.5000 0.0143(3) Uani 1 2 d S P

loop_
_atom_site_aniso_label
_atom_site_aniso_U_11
_atom_site_aniso_U_22
_atom_site_aniso_U_33
_atom_site_aniso_U_23
_atom_site_aniso_U_13
_atom_site_aniso_U_12
Pt1 0.0139(2) 0.0118(2) 0.0122(2) -0.00329(15) -0.00149(15) -0.00352(15)
S1 0.0174(10) 0.0148(8) 0.0162(9) -0.0050(7) -0.0063(7) -0.0029(7)
C1 0.024(4) 0.023(4) 0.015(4) -0.005(3) -0.007(3) -0.013(3)
N1 0.027(4) 0.020(3) 0.021(3) -0.005(3) -0.005(3) -0.005(3)
S2 0.0176(10) 0.0119(8) 0.0168(9) -0.0014(7) -0.0018(7) -0.0046(7)
C2 0.025(4) 0.011(3) 0.018(4) -0.001(3) -0.004(3) -0.008(3)
N2 0.023(4) 0.016(3) 0.029(4) -0.001(3) 0.000(3) -0.005(3)
S3 0.0132(9) 0.0190(9) 0.0194(9) -0.0094(7) 0.0007(7) -0.0057(7)
C3 0.015(4) 0.019(4) 0.016(4) -0.001(3) -0.003(3) -0.006(3)
N3 0.019(4) 0.028(3) 0.026(4) -0.016(3) 0.000(3) -0.006(3)
Mn1 0.0168(8) 0.0137(7) 0.0105(7) -0.0020(6) -0.0021(6) -0.0040(6)

loop_
_atom_type_symbol
_atom_type_description
_atom_type_scat_dispersion_real
_atom_type_scat_dispersion_imag
_atom_type_scat_source
C C 0.0033 0.0016 'International Tables Vol C Tables 4.2.6.8 and 6.1.1.4'
N N 0.0061 0.0033 'International Tables Vol C Tables 4.2.6.8 and 6.1.1.4'
S S 0.1246 0.1234 'International Tables Vol C Tables 4.2.6.8 and 6.1.1.4'
Mn Mn 0.3368 0.7283 'International Tables Vol C Tables 4.2.6.8 and 6.1.1.4'
Pt Pt -1.7033 8.3905 'International Tables Vol C Tables 4.2.6.8 and 6.1.1.4'

loop_
_geom_angle_atom_site_label_1
_geom_angle_atom_site_label_2
_geom_angle_atom_site_label_3
_geom_angle
_geom_angle_site_symmetry_1
_geom_angle_site_symmetry_3
S1 Pt1 S1 180.00(7) 2_757 .
S1 Pt1 S2 96.55(6) 2_757 2_657
S1 Pt1 S2 83.45(6) . 2_657
S1 Pt1 S2 83.45(6) 2_757 1_655
S1 Pt1 S2 96.55(6) . 1_655
S2 Pt1 S2 180.0 2_657 1_655
S1 Pt1 S3 84.14(6) 2_757 2_756
S1 Pt1 S3 95.86(6) . 2_756
S2 Pt1 S3 83.62(6) 2_657 2_756
S2 Pt1 S3 96.38(6) 1_655 2_756
S1 Pt1 S3 95.86(6) 2_757 1_556
S1 Pt1 S3 84.14(6) . 1_556
S2 Pt1 S3 96.38(6) 2_657 1_556
S2 Pt1 S3 83.62(6) 1_655 1_556
S3 Pt1 S3 180.0 2_756 1_556
C1 S1 Pt1 105.1(2) . .
N1 C1 S1 176.0(7) . .
C1 N1 Mn1 166.5(6) . .
C2 S2 Pt1 104.7(2) . 1_455
N2 C2 S2 176.4(7) . .
C2 N2 Mn1 175.8(6) . .
C3 S3 Pt1 104.0(2) . 1_554
N3 C3 S3 178.3(7) . .
C3 N3 Mn1 165.8(6) . .
N3 Mn1 N3 180.0 2_666 .
N3 Mn1 N1 90.8(2) 2_666 .
N3 Mn1 N1 89.2(2) . .
N3 Mn1 N1 89.2(2) 2_666 2_666
N3 Mn1 N1 90.8(2) . 2_666
N1 Mn1 N1 180.0(3) . 2_666
N3 Mn1 N2 90.6(2) 2_666 2_666
N3 Mn1 N2 89.4(2) . 2_666
N1 Mn1 N2 90.6(2) . 2_666
N1 Mn1 N2 89.4(2) 2_666 2_666
N3 Mn1 N2 89.4(2) 2_666 .
N3 Mn1 N2 90.6(2) . .
N1 Mn1 N2 89.4(2) . .
N1 Mn1 N2 90.6(2) 2_666 .
N2 Mn1 N2 180.0 2_666 .

loop_
_geom_bond_atom_site_label_1
_geom_bond_atom_site_label_2
_geom_bond_distance
_geom_bond_site_symmetry_2
Pt1 S1 2.3797(18) 2_757
Pt1 S1 2.3797(18) .
Pt1 S2 2.3799(16) 2_657
Pt1 S2 2.3799(16) 1_655
Pt1 S3 2.3840(17) 2_756
Pt1 S3 2.3840(17) 1_556
S1 C1 1.674(7) .
C1 N1 1.145(9) .
N1 Mn1 2.215(6) .
S2 C2 1.665(7) .
S2 Pt1 2.3799(16) 1_455
C2 N2 1.149(8) .
N2 Mn1 2.220(6) .
S3 C3 1.677(8) .
S3 Pt1 2.3840(17) 1_554
C3 N3 1.153(9) .
N3 Mn1 2.207(6) .
Mn1 N3 2.207(6) 2_666
Mn1 N1 2.215(6) 2_666
Mn1 N2 2.220(6) 2_666
